data_2209670
loop_
_publ_author_name
'Bin Yu'
'Wang, Xiao-Qing'
'Wang, Ru-Ji'
'Shen, Guang-Qiu'
'Shen, De-Zhong'

_publ_section_title
;
 Poly[[diaqua-\m~6~-succinato-di-\m~5~-succinato-diholmium(III)]
 monohydrate]
;
_journal_coeditor_code TK2044
_journal_issue 7
_journal_name_full 'Acta Crystallographica Section E'
_journal_page_first m1620
_journal_page_last m1622
_journal_paper_doi 10.1107/S1600536806023063
_journal_volume 62
_journal_year 2006
_chemical_formula_iupac '[Ho2 (C4 H4 O4)3 (H2 O)2], H2 O'
_chemical_formula_moiety 'C12 H16 Ho2 O14, H2 O1'
_chemical_formula_sum 'C12 H18 Ho2 O15'
_chemical_formula_weight 732.12
_chemical_name_systematic
;
Poly[[diaqua-\m~6~-succinato-di-\m~5~-succinato-diholmium(III)] monohydrate]
;
_space_group_IT_number 15
_symmetry_cell_setting monoclinic
_symmetry_space_group_name_Hall '-C 2yc'
_symmetry_space_group_name_H-M 'C 1 2/c 1'
_atom_sites_solution_hydrogens geom
_atom_sites_solution_primary direct
_atom_sites_solution_secondary difmap
_audit_creation_method SHELXL-97
_cell_angle_alpha 90.00
_cell_angle_beta 121.46(3)
_cell_angle_gamma 90.00
_cell_formula_units_Z 4
_cell_length_a 19.852(4)
_cell_length_b 7.6723(15)
_cell_length_c 13.800(3)
_cell_measurement_reflns_used 8491
_cell_measurement_temperature 295(2)
_cell_measurement_theta_max 27.54
_cell_measurement_theta_min 3.01
_cell_volume 1792.9(9)
_computing_cell_refinement RAPID-AUTO
_computing_data_collection 'RAPID-AUTO (Rigaku ,2004)'
_computing_data_reduction RAPID-AUTO
_computing_molecular_graphics 'SHELXTL (Sheldrick, 1997b)'
_computing_publication_material SHELXTL
_computing_structure_refinement 'SHELXL97 (Sheldrick, 1997a)'
_computing_structure_solution 'SHELXS97 (Sheldrick, 1997a)'
_diffrn_ambient_temperature 295(2)
_diffrn_measured_fraction_theta_full 0.999
_diffrn_measured_fraction_theta_max 0.999
_diffrn_measurement_device_type 'Rigaku R-AXIS RAPID IP area-detector'
_diffrn_measurement_method oscillation
_diffrn_radiation_monochromator graphite
_diffrn_radiation_source 'rotating anode'
_diffrn_radiation_type MoK\a
_diffrn_radiation_wavelength 0.71073
_diffrn_reflns_av_R_equivalents 0.0359
_diffrn_reflns_av_sigmaI/netI 0.0291
_diffrn_reflns_limit_h_max 25
_diffrn_reflns_limit_h_min -25
_diffrn_reflns_limit_k_max 9
_diffrn_reflns_limit_k_min -9
_diffrn_reflns_limit_l_max 17
_diffrn_reflns_limit_l_min -17
_diffrn_reflns_number 8553
_diffrn_reflns_theta_full 27.48
_diffrn_reflns_theta_max 27.48
_diffrn_reflns_theta_min 3.01
_diffrn_standards_decay_% 0
_diffrn_standards_interval_count 0
_diffrn_standards_interval_time 0
_diffrn_standards_number 0
_exptl_absorpt_coefficient_mu 8.843
_exptl_absorpt_correction_T_max 0.3728
_exptl_absorpt_correction_T_min 0.0661
_exptl_absorpt_correction_type multi-scan
_exptl_absorpt_process_details '(Jacobson, 1998)'
_exptl_crystal_colour yellow
_exptl_crystal_density_diffrn 2.712
_exptl_crystal_density_method 'not measured'
_exptl_crystal_description prism
_exptl_crystal_F_000 1376
_exptl_crystal_size_max 0.67
_exptl_crystal_size_mid 0.23
_exptl_crystal_size_min 0.14
_refine_diff_density_max 0.916
_refine_diff_density_min -1.592
_refine_ls_extinction_method none
_refine_ls_goodness_of_fit_ref 1.046
_refine_ls_hydrogen_treatment constr
_refine_ls_matrix_type full
_refine_ls_number_parameters 132
_refine_ls_number_reflns 2058
_refine_ls_number_restraints 0
_refine_ls_restrained_S_all 1.046
_refine_ls_R_factor_all 0.0205
_refine_ls_R_factor_gt 0.0199
_refine_ls_shift/su_max 0.001
_refine_ls_shift/su_mean 0.000
_refine_ls_structure_factor_coef Fsqd
_refine_ls_weighting_details 'calc w=1/[\s^2^(Fo^2^)+(0.0139P)^2^+15.8528P] where P=(Fo^2^+2Fc^2^)/3'
_refine_ls_weighting_scheme calc
_refine_ls_wR_factor_gt 0.0491
_refine_ls_wR_factor_ref 0.0494
_reflns_number_gt 2011
_reflns_number_total 2058
_reflns_threshold_expression I>2\s(I)
_cod_data_source_file tk2044.cif
_cod_data_source_block I
_cod_original_cell_volume 1792.9(6)
_cod_original_sg_symbol_H-M 'C 2/c'
_cod_database_code 2209670
_cod_database_fobs_code 2209670

loop_
_symmetry_equiv_pos_as_xyz
'x, y, z'
'-x, y, -z+1/2'
'x+1/2, y+1/2, z'
'-x+1/2, y+1/2, -z+1/2'
'-x, -y, -z'
'x, -y, z-1/2'
'-x+1/2, -y+1/2, -z'
'x+1/2, -y+1/2, z-1/2'

loop_
_atom_site_type_symbol
_atom_site_label
_atom_site_fract_x
_atom_site_fract_y
_atom_site_fract_z
_atom_site_U_iso_or_equiv
_atom_site_adp_type
_atom_site_calc_flag
_atom_site_refinement_flags
_atom_site_occupancy
Ho Ho1 0.268916(8) 0.217620(18) 0.230019(11) 0.00885(7) Uani d . 1
O O1W 0.33298(16) 0.3880(3) 0.1523(2) 0.0192(5) Uani d . 1
H H1A 0.3233 0.4962 0.1396 0.023 Uiso d R 1
H H1B 0.3293 0.3492 0.0920 0.023 Uiso d R 1
O O1 0.17158(17) 0.7362(3) 0.5283(2) 0.0182(5) Uani d . 1
O O2 0.18728(14) 0.5174(3) 0.6376(2) 0.0163(5) Uani d . 1
O O3 0.17989(16) 0.5268(3) 0.3411(2) 0.0201(5) Uani d . 1
O O4 0.19710(19) 0.2451(4) 0.3246(3) 0.0232(6) Uani d . 1
O O5 0.32311(13) 0.4827(3) 0.3393(2) 0.0146(5) Uani d . 1
O O6 0.40612(16) 0.2702(3) 0.3790(2) 0.0203(6) Uani d . 1
C C1 0.15305(18) 0.5847(5) 0.5384(3) 0.0115(6) Uani d . 1
C C2 0.0906(2) 0.4836(5) 0.4377(3) 0.0153(7) Uani d . 1
H H2A 0.0651 0.5606 0.3724 0.018 Uiso calc R 1
H H2B 0.0509 0.4449 0.4536 0.018 Uiso calc R 1
C C3 0.1230(2) 0.3249(5) 0.4077(3) 0.0169(7) Uani d . 1
H H3A 0.1564 0.2587 0.4764 0.020 Uiso calc R 1
H H3B 0.0791 0.2507 0.3562 0.020 Uiso calc R 1
C C4 0.17016(19) 0.3706(4) 0.3529(3) 0.0122(6) Uani d . 1
C C5 0.39427(19) 0.4243(5) 0.3927(3) 0.0128(6) Uani d . 1
C C6 0.4601(2) 0.5446(5) 0.4695(3) 0.0237(8) Uani d . 1
H H6A 0.4496 0.5925 0.5254 0.028 Uiso calc R 1
H H6B 0.4617 0.6407 0.4251 0.028 Uiso calc R 1
O O2W 0.5000 0.4745(15) 0.2500 0.114(3) Uani d S 1
H H2C 0.4608 0.4201 0.2445 0.136 Uiso d R 1

loop_
_atom_site_aniso_label
_atom_site_aniso_U_11
_atom_site_aniso_U_22
_atom_site_aniso_U_33
_atom_site_aniso_U_12
_atom_site_aniso_U_13
_atom_site_aniso_U_23
Ho1 0.01035(9) 0.00585(11) 0.01101(9) -0.00045(5) 0.00604(7) -0.00017(5)
O1W 0.0298(14) 0.0121(13) 0.0242(13) -0.0027(11) 0.0200(11) -0.0026(10)
O1 0.0275(14) 0.0093(12) 0.0148(12) 0.0002(11) 0.0090(11) 0.0005(9)
O2 0.0168(11) 0.0175(13) 0.0109(10) -0.0023(10) 0.0047(9) 0.0028(9)
O3 0.0305(14) 0.0100(12) 0.0323(14) -0.0021(11) 0.0251(12) -0.0009(10)
O4 0.0356(16) 0.0113(12) 0.0382(17) 0.0001(12) 0.0300(15) -0.0016(12)
O5 0.0094(10) 0.0162(13) 0.0150(11) -0.0003(10) 0.0041(9) -0.0043(9)
O6 0.0137(12) 0.0115(13) 0.0263(14) -0.0005(10) 0.0038(11) -0.0007(10)
C1 0.0107(14) 0.0129(16) 0.0117(14) 0.0045(13) 0.0065(12) -0.0001(12)
C2 0.0142(15) 0.0186(18) 0.0132(15) 0.0001(14) 0.0073(13) -0.0024(13)
C3 0.0225(17) 0.0147(17) 0.0198(16) -0.0046(15) 0.0155(14) -0.0041(14)
C4 0.0149(15) 0.0077(15) 0.0151(14) -0.0021(12) 0.0086(12) -0.0015(12)
C5 0.0114(15) 0.0129(16) 0.0129(14) -0.0006(13) 0.0054(12) 0.0016(12)
C6 0.0110(17) 0.0168(19) 0.031(2) -0.0015(15) 0.0024(15) -0.0070(16)
O2W 0.075(5) 0.130(9) 0.130(8) 0.000 0.050(6) 0.000

loop_
_atom_type_symbol
_atom_type_description
_atom_type_scat_dispersion_real
_atom_type_scat_dispersion_imag
_atom_type_scat_source
C C 0.0033 0.0016 'International Tables Vol C Tables 4.2.6.8 and 6.1.1.4'
H H 0.0000 0.0000 'International Tables Vol C Tables 4.2.6.8 and 6.1.1.4'
O O 0.0106 0.0060 'International Tables Vol C Tables 4.2.6.8 and 6.1.1.4'
Ho Ho -0.2175 4.6783 'International Tables Vol C Tables 4.2.6.8 and 6.1.1.4'

loop_
_geom_angle_atom_site_label_1
_geom_angle_atom_site_label_2
_geom_angle_atom_site_label_3
_geom_angle_site_symmetry_1
_geom_angle_site_symmetry_3
_geom_angle
_geom_angle_publ_flag
O3 Ho1 O5 4_545 4_545 76.21(9) no
O3 Ho1 O2 4_545 7_556 77.16(9) no
O5 Ho1 O2 4_545 7_556 68.42(9) no
O3 Ho1 O4 4_545 . 145.01(10) no
O5 Ho1 O4 4_545 . 74.64(9) no
O2 Ho1 O4 7_556 . 74.41(10) no
O3 Ho1 O5 4_545 . 130.91(9) no
O5 Ho1 O5 4_545 . 152.00(3) no
O2 Ho1 O5 7_556 . 106.96(9) no
O4 Ho1 O5 . . 77.53(9) no
O3 Ho1 O1W 4_545 . 72.61(9) no
O5 Ho1 O1W 4_545 . 134.29(8) no
O2 Ho1 O1W 7_556 . 132.81(9) no
O4 Ho1 O1W . . 142.38(9) no
O5 Ho1 O1W . . 70.04(8) no
O3 Ho1 O6 4_545 . 85.21(10) no
O5 Ho1 O6 4_545 . 138.38(8) no
O2 Ho1 O6 7_556 . 71.30(9) no
O4 Ho1 O6 . . 104.28(11) no
O5 Ho1 O6 . . 53.10(8) no
O1W Ho1 O6 . . 70.84(10) no
O3 Ho1 O1 4_545 6_565 82.40(10) no
O5 Ho1 O1 4_545 6_565 70.63(9) no
O2 Ho1 O1 7_556 6_565 137.42(9) no
O4 Ho1 O1 . 6_565 105.44(11) no
O5 Ho1 O1 . 6_565 114.63(9) no
O1W Ho1 O1 . 6_565 72.81(9) no
O6 Ho1 O1 . 6_565 143.61(10) no
O3 Ho1 O2 4_545 6_565 128.35(9) no
O5 Ho1 O2 4_545 6_565 104.71(9) no
O2 Ho1 O2 7_556 6_565 152.54(2) no
O4 Ho1 O2 . 6_565 78.13(9) no
O5 Ho1 O2 . 6_565 66.01(9) no
O1W Ho1 O2 . 6_565 71.69(9) no
O6 Ho1 O2 . 6_565 115.92(9) no
O1 Ho1 O2 6_565 6_565 52.01(8) no
O3 Ho1 C5 4_545 . 107.36(10) no
O5 Ho1 C5 4_545 . 156.96(9) no
O2 Ho1 C5 7_556 . 89.87(9) no
O4 Ho1 C5 . . 92.64(10) no
O5 Ho1 C5 . . 27.14(9) no
O1W Ho1 C5 . . 66.43(9) no
O6 Ho1 C5 . . 26.05(9) no
O1 Ho1 C5 6_565 . 132.09(9) no
O2 Ho1 C5 6_565 . 90.96(9) no
O3 Ho1 C1 4_545 6_565 105.43(10) no
O5 Ho1 C1 4_545 6_565 87.25(9) no
O2 Ho1 C1 7_556 6_565 154.42(9) no
O4 Ho1 C1 . 6_565 92.12(10) no
O5 Ho1 C1 . 6_565 90.68(9) no
O1W Ho1 C1 . 6_565 70.20(9) no
O6 Ho1 C1 . 6_565 133.94(9) no
O1 Ho1 C1 6_565 6_565 25.63(9) no
O2 Ho1 C1 6_565 6_565 26.38(9) no
C5 Ho1 C1 . 6_565 112.78(10) no
Ho1 O1W H1A . . 120.2 no
Ho1 O1W H1B . . 116.5 no
H1A O1W H1B . . 104.2 no
C1 O1 Ho1 . 6_566 96.4(2) no
C1 O2 Ho1 . 7_556 154.7(2) no
C1 O2 Ho1 . 6_566 93.3(2) no
Ho1 O2 Ho1 7_556 6_566 110.14(9) no
C4 O3 Ho1 . 4 144.6(2) no
C4 O4 Ho1 . . 135.0(2) no
C5 O5 Ho1 . 4 151.2(2) no
C5 O5 Ho1 . . 93.6(2) no
Ho1 O5 Ho1 4 . 112.75(9) no
C5 O6 Ho1 . . 93.9(2) no
O1 C1 O2 . . 118.3(3) no
O1 C1 C2 . . 121.6(3) no
O2 C1 C2 . . 120.1(3) no
O1 C1 Ho1 . 6_566 57.98(18) no
O2 C1 Ho1 . 6_566 60.27(18) no
C2 C1 Ho1 . 6_566 178.6(2) no
C1 C2 C3 . . 113.6(3) no
C1 C2 H2A . . 108.9 no
C3 C2 H2A . . 108.9 no
C1 C2 H2B . . 108.9 no
C3 C2 H2B . . 108.9 no
H2A C2 H2B . . 107.7 no
C4 C3 C2 . . 113.9(3) no
C4 C3 H3A . . 108.8 no
C2 C3 H3A . . 108.8 no
C4 C3 H3B . . 108.8 no
C2 C3 H3B . . 108.8 no
H3A C3 H3B . . 107.7 no
O3 C4 O4 . . 125.4(3) no
O3 C4 C3 . . 117.9(3) no
O4 C4 C3 . . 116.7(3) no
O6 C5 O5 . . 119.0(3) no
O6 C5 C6 . . 122.1(3) no
O5 C5 C6 . . 118.9(3) no
O6 C5 Ho1 . . 60.00(18) no
O5 C5 Ho1 . . 59.28(17) no
C6 C5 Ho1 . . 174.3(3) no
C5 C6 C6 . 5_666 112.9(4) no
C5 C6 H6A . . 109.0 no
C6 C6 H6A 5_666 . 109.0 no
C5 C6 H6B . . 109.0 no
C6 C6 H6B 5_666 . 109.0 no
H6A C6 H6B . . 107.8 no

loop_
_geom_bond_atom_site_label_1
_geom_bond_atom_site_label_2
_geom_bond_site_symmetry_2
_geom_bond_distance
_geom_bond_publ_flag
Ho1 O1W . 2.429(3) yes
Ho1 O1 6_565 2.448(3) yes
Ho1 O2 6_565 2.496(3) yes
Ho1 O2 7_556 2.385(3) yes
Ho1 O3 4_545 2.276(2) yes
Ho1 O4 . 2.392(3) yes
Ho1 O5 . 2.423(2) yes
Ho1 O5 4_545 2.383(3) yes
Ho1 O6 . 2.442(3) yes
Ho1 C5 . 2.813(3) no
Ho1 C1 6_565 2.869(3) no
O1W H1A . 0.8500 no
O1W H1B . 0.8501 no
O1 C1 . 1.249(4) no
O1 Ho1 6_566 2.448(3) no
O2 C1 . 1.277(4) no
O2 Ho1 7_556 2.385(3) no
O2 Ho1 6_566 2.496(3) no
O3 C4 . 1.238(4) no
O3 Ho1 4 2.276(2) no
O4 C4 . 1.259(4) no
O5 C5 . 1.286(4) no
O5 Ho1 4 2.383(3) no
O6 C5 . 1.239(4) no
C1 C2 . 1.507(5) no
C1 Ho1 6_566 2.869(3) no
C2 C3 . 1.531(5) no
C2 H2A . 0.9700 no
C2 H2B . 0.9700 no
C3 C4 . 1.520(5) no
C3 H3A . 0.9700 no
C3 H3B . 0.9700 no
C5 C6 . 1.496(5) no
C6 C6 5_666 1.514(7) no
C6 H6A . 0.9700 no
C6 H6B . 0.9700 no
O2W H2C . 0.8509 no

loop_
_geom_hbond_atom_site_label_D
_geom_hbond_atom_site_label_H
_geom_hbond_atom_site_label_A
_geom_hbond_site_symmetry_A
_geom_hbond_distance_DH
_geom_hbond_distance_HA
_geom_hbond_distance_DA
_geom_hbond_angle_DHA
O1W H1A O4 4 0.85 2.06 2.857(4) 155
O1W H1B O1 4_545 0.85 1.86 2.709(4) 172
O2W H2C O1W . 0.85 2.18 2.930(4) 147
